data_2229138
loop_
_publ_author_name
'Jiang, Jin-He'

_publ_section_title
;
 (<i>E</i>)-<i>N</i>'-(2-Fluorobenzylidene)furan-2-carbohydrazide
;
_journal_coeditor_code LH5184
_journal_issue 2
_journal_name_full 'Acta Crystallographica Section E'
_journal_page_first o240
_journal_paper_doi 10.1107/S1600536810052980
_journal_volume 67
_journal_year 2011
_chemical_formula_iupac 'C12 H9 F N2 O2'
_chemical_formula_moiety 'C12 H9 F N2 O2'
_chemical_formula_sum 'C12 H9 F N2 O2'
_chemical_formula_weight 232.21
_chemical_name_systematic
;
(<i>E</i>)-<i>N</i>'-(2-Fluorobenzylidene)furan-2-carbohydrazide
;
_space_group_IT_number 14
_symmetry_cell_setting monoclinic
_symmetry_space_group_name_Hall '-P 2ybc'
_symmetry_space_group_name_H-M 'P 1 21/c 1'
_atom_sites_solution_hydrogens geom
_atom_sites_solution_primary direct
_atom_sites_solution_secondary difmap
_audit_creation_method SHELXL-97
_cell_angle_alpha 90.00
_cell_angle_beta 105.04(3)
_cell_angle_gamma 90.00
_cell_formula_units_Z 4
_cell_length_a 11.719(2)
_cell_length_b 13.395(3)
_cell_length_c 7.5154(15)
_cell_measurement_reflns_used 2597
_cell_measurement_temperature 293(2)
_cell_measurement_theta_max 27.47
_cell_measurement_theta_min 3.04
_cell_volume 1139.3(4)
_computing_cell_refinement 'SAINT (Bruker, 1997)'
_computing_data_collection 'SMART (Bruker, 1997)'
_computing_data_reduction 'SAINT (Bruker, 1997)'
_computing_molecular_graphics 'SHELXTL (Sheldrick, 2008)'
_computing_publication_material 'SHELXTL (Sheldrick, 2008)'
_computing_structure_refinement 'SHELXL97 (Sheldrick, 2008)'
_computing_structure_solution 'SHELXS97 (Sheldrick, 2008)'
_diffrn_ambient_temperature 293(2)
_diffrn_measured_fraction_theta_full 0.996
_diffrn_measured_fraction_theta_max 0.996
_diffrn_measurement_device_type 'Bruker SMART CCD'
_diffrn_measurement_method '\f and \w'
_diffrn_radiation_monochromator graphite
_diffrn_radiation_source 'fine-focus sealed tube'
_diffrn_radiation_type MoK\a
_diffrn_radiation_wavelength 0.71073
_diffrn_reflns_av_R_equivalents 0.0401
_diffrn_reflns_av_sigmaI/netI 0.0359
_diffrn_reflns_limit_h_max 15
_diffrn_reflns_limit_h_min -15
_diffrn_reflns_limit_k_max 17
_diffrn_reflns_limit_k_min -15
_diffrn_reflns_limit_l_max 9
_diffrn_reflns_limit_l_min -9
_diffrn_reflns_number 10898
_diffrn_reflns_theta_full 27.47
_diffrn_reflns_theta_max 27.47
_diffrn_reflns_theta_min 3.04
_exptl_absorpt_coefficient_mu 0.105
_exptl_absorpt_correction_type none
_exptl_crystal_colour colorless
_exptl_crystal_density_diffrn 1.354
_exptl_crystal_density_method 'not measured'
_exptl_crystal_description bar
_exptl_crystal_F_000 480
_exptl_crystal_size_max 0.23
_exptl_crystal_size_mid 0.19
_exptl_crystal_size_min 0.18
_refine_diff_density_max 0.184
_refine_diff_density_min -0.195
_refine_ls_extinction_method none
_refine_ls_goodness_of_fit_ref 1.115
_refine_ls_hydrogen_treatment constr
_refine_ls_matrix_type full
_refine_ls_number_parameters 200
_refine_ls_number_reflns 2597
_refine_ls_number_restraints 39
_refine_ls_restrained_S_all 1.109
_refine_ls_R_factor_all 0.0979
_refine_ls_R_factor_gt 0.0433
_refine_ls_shift/su_max 0.000
_refine_ls_shift/su_mean 0.000
_refine_ls_structure_factor_coef Fsqd
_refine_ls_weighting_details 'calc w=1/[\s^2^(Fo^2^)+(0.0717P)^2^+0.0765P] where P=(Fo^2^+2Fc^2^)/3'
_refine_ls_weighting_scheme calc
_refine_ls_wR_factor_gt 0.1108
_refine_ls_wR_factor_ref 0.1575
_reflns_number_gt 1341
_reflns_number_total 2597
_reflns_threshold_expression I>2\s(I)
_cod_data_source_file lh5184.cif
_cod_data_source_block I
_cod_original_sg_symbol_H-M 'P 21/c'
_cod_database_code 2229138
_cod_database_fobs_code 2229138

loop_
_symmetry_equiv_pos_as_xyz
'x, y, z'
'-x, y+1/2, -z+1/2'
'-x, -y, -z'
'x, -y-1/2, z-1/2'

loop_
_atom_site_type_symbol
_atom_site_label
_atom_site_fract_x
_atom_site_fract_y
_atom_site_fract_z
_atom_site_U_iso_or_equiv
_atom_site_adp_type
_atom_site_calc_flag
_atom_site_refinement_flags
_atom_site_occupancy
_atom_site_disorder_assembly
_atom_site_disorder_group
F F1 0.43175(12) 0.53700(8) 0.31687(19) 0.0719(5) Uani d . 1 . .
O O1 0.0418(10) 0.1625(9) 0.4392(11) 0.081(2) Uani d PDU 0.60(3) A 1
C C1 -0.0584(13) 0.1286(11) 0.4755(19) 0.115(5) Uani d PDU 0.60(3) A 1
H H1A -0.0803 0.1413 0.5837 0.138 Uiso calc PR 0.60(3) A 1
C C2 -0.1205(12) 0.0754(13) 0.338(2) 0.106(5) Uani d PDU 0.60(3) A 1
H H2A -0.1905 0.0417 0.3340 0.128 Uiso calc PR 0.60(3) A 1
C C3 -0.0611(9) 0.0790(11) 0.1994(16) 0.094(4) Uani d PDU 0.60(3) A 1
H H3A -0.0861 0.0508 0.0826 0.112 Uiso calc PR 0.60(3) A 1
C C4 0.0386(10) 0.1308(12) 0.2665(16) 0.049(3) Uani d PDU 0.60(3) A 1
C C5 0.13101(18) 0.16408(13) 0.1818(3) 0.0467(5) Uani d DU 1 A 1
O O1A 0.0064(15) 0.1954(17) 0.388(3) 0.091(4) Uani d PDU 0.40(3) A 2
C C1A -0.0962(19) 0.161(2) 0.414(4) 0.136(9) Uani d PDU 0.40(3) A 2
H H1AA -0.1274 0.1796 0.5112 0.163 Uiso calc PR 0.40(3) A 2
C C2A -0.1460(15) 0.097(2) 0.286(3) 0.109(7) Uani d PDU 0.40(3) A 2
H H2AA -0.2194 0.0666 0.2704 0.131 Uiso calc PR 0.40(3) A 2
C C3A -0.0675(10) 0.0831(13) 0.176(2) 0.080(4) Uani d PDU 0.40(3) A 2
H H3AA -0.0755 0.0378 0.0800 0.096 Uiso calc PR 0.40(3) A 2
C C4A 0.0216(14) 0.1477(18) 0.236(3) 0.051(4) Uani d PDU 0.40(3) A 2
O O2 0.14506(13) 0.12419(9) 0.04193(19) 0.0578(4) Uani d . 1 . .
N N1 0.20365(15) 0.23571(11) 0.2747(2) 0.0485(4) Uani d . 1 . .
H H1 0.1890 0.2647 0.3684 0.058 Uiso calc R 1 A 1
N N2 0.30170(15) 0.26118(11) 0.2161(2) 0.0473(4) Uani d . 1 A .
C C6 0.35441(18) 0.34096(13) 0.2850(3) 0.0476(5) Uani d . 1 . .
H H6A 0.3232 0.3800 0.3633 0.057 Uiso calc R 1 A .
C C7 0.46353(18) 0.37102(13) 0.2411(3) 0.0473(5) Uani d . 1 A .
C C8 0.5360(2) 0.30396(16) 0.1816(3) 0.0646(6) Uani d . 1 . .
H H8A 0.5138 0.2373 0.1648 0.078 Uiso calc R 1 A .
C C9 0.6401(2) 0.33467(18) 0.1471(4) 0.0802(8) Uani d . 1 A .
H H9A 0.6872 0.2890 0.1057 0.096 Uiso calc R 1 . .
C C10 0.6750(2) 0.43347(19) 0.1738(4) 0.0784(8) Uani d . 1 . .
H H10A 0.7464 0.4537 0.1528 0.094 Uiso calc R 1 A .
C C11 0.6051(2) 0.50132(18) 0.2309(3) 0.0654(7) Uani d . 1 A .
H H11A 0.6275 0.5680 0.2481 0.078 Uiso calc R 1 . .
C C12 0.50190(19) 0.46913(14) 0.2619(3) 0.0521(5) Uani d . 1 . .

loop_
_atom_site_aniso_label
_atom_site_aniso_U_11
_atom_site_aniso_U_22
_atom_site_aniso_U_33
_atom_site_aniso_U_12
_atom_site_aniso_U_13
_atom_site_aniso_U_23
F1 0.0725(10) 0.0524(7) 0.0988(10) -0.0030(6) 0.0365(8) -0.0100(6)
O1 0.089(4) 0.101(4) 0.067(3) -0.054(3) 0.044(3) -0.025(3)
C1 0.126(7) 0.143(7) 0.106(6) -0.090(7) 0.083(6) -0.054(6)
C2 0.101(7) 0.124(8) 0.116(6) -0.073(8) 0.068(6) -0.047(6)
C3 0.080(6) 0.124(8) 0.088(4) -0.057(6) 0.042(4) -0.043(5)
C4 0.049(3) 0.049(4) 0.054(3) -0.009(4) 0.020(3) -0.003(4)
C5 0.0477(11) 0.0443(10) 0.0512(11) -0.0034(8) 0.0184(9) -0.0013(9)
O1A 0.074(6) 0.124(8) 0.092(6) -0.043(6) 0.054(6) -0.043(6)
C1A 0.089(9) 0.182(17) 0.170(15) -0.061(10) 0.094(11) -0.076(13)
C2A 0.055(6) 0.116(10) 0.170(16) -0.031(6) 0.054(8) -0.036(10)
C3A 0.058(6) 0.060(7) 0.129(9) -0.019(5) 0.036(6) -0.028(6)
C4A 0.044(4) 0.051(7) 0.060(6) -0.007(5) 0.017(5) -0.003(6)
C5A 0.0477(11) 0.0443(10) 0.0512(11) -0.0034(8) 0.0184(9) -0.0013(9)
O2 0.0627(11) 0.0534(8) 0.0635(10) -0.0095(7) 0.0273(8) -0.0141(7)
N1 0.0484(11) 0.0552(9) 0.0479(9) -0.0149(7) 0.0232(8) -0.0077(7)
N2 0.0439(10) 0.0513(9) 0.0506(9) -0.0080(7) 0.0193(8) -0.0005(7)
C6 0.0486(13) 0.0471(10) 0.0512(12) -0.0050(9) 0.0203(10) -0.0020(8)
C7 0.0460(12) 0.0492(10) 0.0495(12) -0.0070(8) 0.0173(10) -0.0012(8)
C8 0.0607(15) 0.0562(12) 0.0855(17) -0.0086(11) 0.0343(13) -0.0112(11)
C9 0.0643(17) 0.0822(16) 0.108(2) -0.0072(13) 0.0475(16) -0.0231(15)
C10 0.0602(17) 0.0895(17) 0.0962(19) -0.0231(13) 0.0397(15) -0.0146(14)
C11 0.0638(16) 0.0630(13) 0.0750(16) -0.0211(11) 0.0281(13) -0.0075(11)
C12 0.0526(14) 0.0514(11) 0.0559(12) -0.0053(9) 0.0207(11) -0.0051(9)

loop_
_atom_type_symbol
_atom_type_description
_atom_type_scat_dispersion_real
_atom_type_scat_dispersion_imag
_atom_type_scat_source
C C 0.0033 0.0016 'International Tables Vol C Tables 4.2.6.8 and 6.1.1.4'
H H 0.0000 0.0000 'International Tables Vol C Tables 4.2.6.8 and 6.1.1.4'
F F 0.0171 0.0103 'International Tables Vol C Tables 4.2.6.8 and 6.1.1.4'
N N 0.0061 0.0033 'International Tables Vol C Tables 4.2.6.8 and 6.1.1.4'
O O 0.0106 0.0060 'International Tables Vol C Tables 4.2.6.8 and 6.1.1.4'

loop_
_geom_angle_atom_site_label_1
_geom_angle_atom_site_label_2
_geom_angle_atom_site_label_3
_geom_angle_site_symmetry_1
_geom_angle_site_symmetry_3
_geom_angle
_geom_angle_publ_flag
C1 O1 C4 . . 106.1(3) ?
C2 C1 O1 . . 111.0(3) ?
C2 C1 H1A . . 124.5 ?
O1 C1 H1A . . 124.5 ?
C1 C2 C3 . . 106.7(3) ?
C1 C2 H2A . . 126.7 ?
C3 C2 H2A . . 126.7 ?
C4 C3 C2 . . 106.9(4) ?
C4 C3 H3A . . 126.5 ?
C2 C3 H3A . . 126.5 ?
C3 C4 O1 . . 109.1(3) ?
C3 C4 C5 . . 131.8(5) ?
O1 C4 C5 . . 118.8(2) ?
O2 C5 N1 . . 123.05(18) ?
O2 C5 C4 . . 121.3(3) ?
N1 C5 C4 . . 115.5(2) ?
C1A O1A C4A . . 106.1(3) ?
C2A C1A O1A . . 111.1(3) ?
C2A C1A H1AA . . 124.5 ?
O1A C1A H1AA . . 124.5 ?
C1A C2A C3A . . 106.6(3) ?
C1A C2A H2AA . . 126.7 ?
C3A C2A H2AA . . 126.7 ?
C4A C3A C2A . . 106.8(4) ?
C4A C3A H3AA . . 126.6 ?
C2A C3A H3AA . . 126.6 ?
C3A C4A O1A . . 109.1(3) ?
C5 N1 N2 . . 118.48(16) ?
C5 N1 H1 . . 120.8 ?
N2 N1 H1 . . 120.8 ?
C6 N2 N1 . . 115.75(16) ?
N2 C6 C7 . . 120.04(17) ?
N2 C6 H6A . . 120.0 ?
C7 C6 H6A . . 120.0 ?
C12 C7 C8 . . 116.29(19) ?
C12 C7 C6 . . 120.98(17) ?
C8 C7 C6 . . 122.70(17) ?
C9 C8 C7 . . 121.0(2) ?
C9 C8 H8A . . 119.5 ?
C7 C8 H8A . . 119.5 ?
C8 C9 C10 . . 120.1(2) ?
C8 C9 H9A . . 119.9 ?
C10 C9 H9A . . 119.9 ?
C11 C10 C9 . . 120.2(2) ?
C11 C10 H10A . . 119.9 ?
C9 C10 H10A . . 119.9 ?
C12 C11 C10 . . 118.4(2) ?
C12 C11 H11A . . 120.8 ?
C10 C11 H11A . . 120.8 ?
C11 C12 F1 . . 118.34(18) ?
C11 C12 C7 . . 123.97(19) ?
F1 C12 C7 . . 117.69(17) ?

loop_
_geom_bond_atom_site_label_1
_geom_bond_atom_site_label_2
_geom_bond_site_symmetry_2
_geom_bond_distance
_geom_bond_publ_flag
F1 C12 . 1.360(2) ?
O1 C1 . 1.351(4) ?
O1 C4 . 1.357(4) ?
C1 C2 . 1.308(5) ?
C1 H1A . 0.9300 ?
C2 C3 . 1.397(6) ?
C2 H2A . 0.9300 ?
C3 C4 . 1.340(4) ?
C3 H3A . 0.9300 ?
C4 C5 . 1.461(4) ?
C5 O2 . 1.228(2) ?
C5 N1 . 1.351(2) ?
O1A C1A . 1.351(4) ?
O1A C4A . 1.357(4) ?
C1A C2A . 1.308(6) ?
C1A H1AA . 0.9300 ?
C2A C3A . 1.397(6) ?
C2A H2AA . 0.9300 ?
C3A C4A . 1.341(4) ?
C3A H3AA . 0.9300 ?
N1 N2 . 1.376(2) ?
N1 H1 . 0.8600 ?
N2 C6 . 1.275(2) ?
C6 C7 . 1.458(3) ?
C6 H6A . 0.9300 ?
C7 C12 . 1.385(3) ?
C7 C8 . 1.387(3) ?
C8 C9 . 1.375(3) ?
C8 H8A . 0.9300 ?
C9 C10 . 1.384(3) ?
C9 H9A . 0.9300 ?
C10 C11 . 1.365(3) ?
C10 H10A . 0.9300 ?
C11 C12 . 1.360(3) ?
C11 H11A . 0.9300 ?

loop_
_geom_hbond_atom_site_label_D
_geom_hbond_atom_site_label_H
_geom_hbond_atom_site_label_A
_geom_hbond_site_symmetry_A
_geom_hbond_distance_DH
_geom_hbond_distance_HA
_geom_hbond_distance_DA
_geom_hbond_angle_DHA
N1 H1 O2 4_566 0.86 2.13 2.956(2) 161.7
N1 H1 N2 4_566 0.86 2.63 3.216(3) 126.8

loop_
_geom_torsion_atom_site_label_1
_geom_torsion_atom_site_label_2
_geom_torsion_atom_site_label_3
_geom_torsion_atom_site_label_4
_geom_torsion_site_symmetry_1
_geom_torsion_site_symmetry_2
_geom_torsion_site_symmetry_3
_geom_torsion_site_symmetry_4
_geom_torsion
_geom_torsion_publ_flag
C4 O1 C1 C2 . . . . 2.1(18) ?
O1 C1 C2 C3 . . . . -3(2) ?
C1 C2 C3 C4 . . . . 3(2) ?
C2 C3 C4 O1 . . . . -2(2) ?
C2 C3 C4 C5 . . . . -175.4(17) ?
C1 O1 C4 C3 . . . . 0.1(18) ?
C1 O1 C4 C5 . . . . 174.4(13) ?
C3 C4 C5 O2 . . . . -21(3) ?
O1 C4 C5 O2 . . . . 166.6(10) ?
C3 C4 C5 N1 . . . . 163.9(18) ?
O1 C4 C5 N1 . . . . -8.8(17) ?
C4A O1A C1A C2A . . . . -2(3) ?
O1A C1A C2A C3A . . . . 5(3) ?
C1A C2A C3A C4A . . . . -6(3) ?
C2A C3A C4A O1A . . . . 5(3) ?
C1A O1A C4A C3A . . . . -2(3) ?
O2 C5 N1 N2 . . . . -3.8(3) ?
C4 C5 N1 N2 . . . . 171.6(9) ?
C5 N1 N2 C6 . . . . 167.22(18) ?
N1 N2 C6 C7 . . . . 176.02(17) ?
N2 C6 C7 C12 . . . . 158.9(2) ?
N2 C6 C7 C8 . . . . -22.8(3) ?
C12 C7 C8 C9 . . . . 0.4(4) ?
C6 C7 C8 C9 . . . . -177.9(2) ?
C7 C8 C9 C10 . . . . 0.9(4) ?
C8 C9 C10 C11 . . . . -1.4(4) ?
C9 C10 C11 C12 . . . . 0.6(4) ?
C10 C11 C12 F1 . . . . -179.3(2) ?
C10 C11 C12 C7 . . . . 0.7(4) ?
C8 C7 C12 C11 . . . . -1.2(3) ?
C6 C7 C12 C11 . . . . 177.1(2) ?
C8 C7 C12 F1 . . . . 178.85(19) ?
C6 C7 C12 F1 . . . . -2.8(3) ?
